data_4511909
loop_
_publ_author_name
'Rajput, Lalit'

_publ_section_title
;
 Stable Crystalline Salts of Haloperidol: A Highly Water-Soluble Mesylate
 Salt
;
_journal_issue 10
_journal_name_full 'Crystal Growth &amp; Design'
_journal_page_first 5196
_journal_paper_doi 10.1021/cg500982u
_journal_volume 14
_journal_year 2014
_chemical_formula_sum 'C28 H29 Cl F N O6'
_chemical_formula_weight 529.97
_chemical_name_systematic
;
 ?
;
_space_group_IT_number 9
_symmetry_cell_setting monoclinic
_symmetry_space_group_name_Hall 'C -2yc'
_symmetry_space_group_name_H-M 'C 1 c 1'
_atom_sites_solution_hydrogens geom
_atom_sites_solution_primary direct
_atom_sites_solution_secondary difmap
_audit_creation_method SHELXL-97
_cell_angle_alpha 90.00
_cell_angle_beta 119.324(4)
_cell_angle_gamma 90.00
_cell_formula_units_Z 4
_cell_length_a 18.369(2)
_cell_length_b 13.1210(13)
_cell_length_c 12.0966(17)
_cell_measurement_reflns_used 4212
_cell_measurement_temperature 150
_cell_measurement_theta_max 33.8
_cell_measurement_theta_min 2.3
_cell_volume 2541.9(5)
_computing_structure_refinement 'SHELXL-97 (Sheldrick, 2008)'
_diffrn_ambient_temperature 150
_diffrn_measured_fraction_theta_full 0.999
_diffrn_measured_fraction_theta_max 0.961
_diffrn_measurement_device_type Rigaku
_diffrn_measurement_method 'profile data from \w-scans'
_diffrn_radiation_monochromator graphite
_diffrn_radiation_source 'fine-focus sealed tube'
_diffrn_radiation_type MoK\a
_diffrn_radiation_wavelength 0.71073
_diffrn_reflns_av_R_equivalents 0.0655
_diffrn_reflns_av_sigmaI/netI 0.0833
_diffrn_reflns_limit_h_max 28
_diffrn_reflns_limit_h_min -28
_diffrn_reflns_limit_k_max 20
_diffrn_reflns_limit_k_min -20
_diffrn_reflns_limit_l_max 18
_diffrn_reflns_limit_l_min -17
_diffrn_reflns_number 18237
_diffrn_reflns_theta_full 25.00
_diffrn_reflns_theta_max 33.79
_diffrn_reflns_theta_min 2.01
_exptl_absorpt_coefficient_mu 0.202
_exptl_absorpt_correction_T_max 1.000
_exptl_absorpt_correction_T_min 0.848
_exptl_absorpt_correction_type multi-scan
_exptl_absorpt_process_details SADABS
_exptl_crystal_colour colorless
_exptl_crystal_density_diffrn 1.385
_exptl_crystal_density_method 'not measured'
_exptl_crystal_description block
_exptl_crystal_F_000 1112
_exptl_crystal_size_max 0.25
_exptl_crystal_size_mid 0.22
_exptl_crystal_size_min 0.21
_refine_diff_density_max 0.398
_refine_diff_density_min -0.311
_refine_diff_density_rms 0.066
_refine_ls_abs_structure_details 'Flack H D (1983), Acta Cryst. A39, 876-881'
_refine_ls_abs_structure_Flack -0.01(7)
_refine_ls_extinction_method none
_refine_ls_goodness_of_fit_ref 1.019
_refine_ls_hydrogen_treatment mixed
_refine_ls_matrix_type full
_refine_ls_number_parameters 338
_refine_ls_number_reflns 8998
_refine_ls_number_restraints 2
_refine_ls_restrained_S_all 1.019
_refine_ls_R_factor_all 0.0792
_refine_ls_R_factor_gt 0.0569
_refine_ls_shift/su_max 0.000
_refine_ls_shift/su_mean 0.000
_refine_ls_structure_factor_coef Fsqd
_refine_ls_weighting_details 'calc w=1/[\s^2^(Fo^2^)+(0.0702P)^2^+0.0000P] where P=(Fo^2^+2Fc^2^)/3'
_refine_ls_weighting_scheme calc
_refine_ls_wR_factor_gt 0.1349
_refine_ls_wR_factor_ref 0.1687
_reflns_number_gt 6865
_reflns_number_total 8998
_reflns_threshold_expression >2\s(I)
_cod_data_source_file cg500982u_si_002.cif
_cod_data_source_block 5
_cod_depositor_comments
;
The following automatic conversions were performed:

'_exptl_absorpt_correction_type' value 'Multi-scan' changed to
'multi-scan' according to
/home/saulius/struct/COD-crude-data--automatic-downloads/rss-feeds/ACS/lib/dictionaries/cif_core.dic
dictionary named 'cif_core.dic' version 2.4.2 from 2011-04-26.

Automatic conversion script
Id: cif_fix_values 2281 2013-09-26 08:29:07Z andrius 

 Adding full bibliography for 4511904--4511913.cif.
;
_cod_original_cell_volume 2542.0(5)
_cod_original_sg_symbol_H-M Cc
_cod_database_code 4511909

loop_
_symmetry_equiv_pos_as_xyz
'x, y, z'
'x, -y, z+1/2'
'x+1/2, y+1/2, z'
'x+1/2, -y+1/2, z+1/2'

loop_
_atom_site_label
_atom_site_type_symbol
_atom_site_fract_x
_atom_site_fract_y
_atom_site_fract_z
_atom_site_U_iso_or_equiv
_atom_site_adp_type
_atom_site_occupancy
_atom_site_symmetry_multiplicity
_atom_site_calc_flag
_atom_site_refinement_flags
Cl1 Cl 1.11255(4) 0.78880(6) 0.68810(8) 0.0494(2) Uani 1 1 d .
N1 N 0.61807(12) 0.93146(16) 0.59201(19) 0.0255(4) Uani 1 1 d .
O2 O 0.71530(11) 0.95205(14) 0.41087(16) 0.0314(4) Uani 1 1 d .
H2 H 0.7389 1.0026 0.4037 0.047 Uiso 1 1 calc R
C12 C 0.71080(15) 0.82303(19) 0.5421(2) 0.0294(5) Uani 1 1 d .
H12A H 0.7102 0.7723 0.4834 0.035 Uiso 1 1 calc R
H12B H 0.7389 0.7937 0.6265 0.035 Uiso 1 1 calc R
C14 C 0.75624(15) 0.99685(19) 0.6292(2) 0.0283(4) Uani 1 1 d .
H14A H 0.7854 0.9708 0.7153 0.034 Uiso 1 1 calc R
H14B H 0.7850 1.0579 0.6261 0.034 Uiso 1 1 calc R
C6 C 0.29303(16) 1.06210(19) 0.6176(2) 0.0290(4) Uani 1 1 d .
C13 C 0.75903(14) 0.91645(18) 0.5386(2) 0.0270(4) Uani 1 1 d .
C10 C 0.52823(14) 0.9569(2) 0.5471(2) 0.0299(5) Uani 1 1 d .
H10A H 0.4966 0.8939 0.5250 0.036 Uiso 1 1 calc R
H10B H 0.5075 0.9972 0.4703 0.036 Uiso 1 1 calc R
C7 C 0.38445(16) 1.06831(19) 0.6629(2) 0.0293(5) Uani 1 1 d .
C11 C 0.62155(15) 0.84973(18) 0.5071(2) 0.0288(4) Uani 1 1 d .
H11A H 0.5919 0.8730 0.4198 0.035 Uiso 1 1 calc R
H11B H 0.5936 0.7891 0.5134 0.035 Uiso 1 1 calc R
C9 C 0.51082(15) 1.01476(19) 0.6406(2) 0.0287(4) Uani 1 1 d .
H9A H 0.5376 1.0811 0.6588 0.034 Uiso 1 1 calc R
H9B H 0.5319 0.9771 0.7194 0.034 Uiso 1 1 calc R
C16 C 0.84870(15) 0.88598(19) 0.5767(2) 0.0288(4) Uani 1 1 d .
O1 O 0.43284(12) 1.10219(18) 0.76745(17) 0.0409(4) Uani 1 1 d .
C15 C 0.66722(15) 1.02418(18) 0.5952(2) 0.0281(4) Uani 1 1 d .
H15A H 0.6683 1.0722 0.6570 0.034 Uiso 1 1 calc R
H15B H 0.6399 1.0570 0.5128 0.034 Uiso 1 1 calc R
C19 C 1.00982(17) 0.8247(2) 0.6432(3) 0.0365(5) Uani 1 1 d .
C1 C 0.23580(17) 1.0324(2) 0.4955(3) 0.0393(6) Uani 1 1 d .
H1A H 0.2540 1.0179 0.4378 0.047 Uiso 1 1 calc R
F1 F 0.04388(13) 1.03856(18) 0.5086(3) 0.0656(6) Uani 1 1 d .
C21 C 0.90541(17) 0.8617(3) 0.7012(3) 0.0409(6) Uani 1 1 d .
H21 H 0.8894 0.8660 0.7631 0.049 Uiso 1 1 calc R
C20 C 0.98647(18) 0.8309(3) 0.7347(3) 0.0437(7) Uani 1 1 d .
H20 H 1.0243 0.8148 0.8184 0.052 Uiso 1 1 calc R
C8 C 0.41607(15) 1.0266(2) 0.5779(2) 0.0323(5) Uani 1 1 d .
H8A H 0.3977 1.0714 0.5053 0.039 Uiso 1 1 calc R
H8B H 0.3906 0.9605 0.5466 0.039 Uiso 1 1 calc R
C5 C 0.26434(18) 1.0851(2) 0.7026(3) 0.0350(5) Uani 1 1 d .
H5 H 0.3021 1.1061 0.7845 0.042 Uiso 1 1 calc R
C4 C 0.18043(18) 1.0772(2) 0.6665(3) 0.0406(6) Uani 1 1 d .
H4 H 0.1614 1.0923 0.7230 0.049 Uiso 1 1 calc R
C3 C 0.12615(18) 1.0462(2) 0.5449(3) 0.0440(7) Uani 1 1 d .
C17 C 0.87383(18) 0.8763(2) 0.4863(3) 0.0393(6) Uani 1 1 d .
H17 H 0.8359 0.8904 0.4019 0.047 Uiso 1 1 calc R
C18 C 0.95501(19) 0.8460(3) 0.5193(3) 0.0448(7) Uani 1 1 d .
H18 H 0.9713 0.8404 0.4578 0.054 Uiso 1 1 calc R
C2 C 0.15152(18) 1.0241(3) 0.4581(3) 0.0469(7) Uani 1 1 d .
H2A H 0.1132 1.0040 0.3761 0.056 Uiso 1 1 calc R
O6 O 0.51103(11) 0.81926(16) 0.85768(16) 0.0356(4) Uani 1 1 d .
H6 H 0.5535 0.8016 0.8566 0.053 Uiso 1 1 calc R
C23 C 0.29644(13) 0.74465(17) 0.5214(2) 0.0224(4) Uani 1 1 d .
O3 O 0.15174(11) 0.76332(16) 0.38158(19) 0.0387(4) Uani 1 1 d .
C22 C 0.21784(13) 0.71681(18) 0.4024(2) 0.0254(4) Uani 1 1 d .
C26 C 0.44266(14) 0.79200(19) 0.7463(2) 0.0265(4) Uani 1 1 d .
C28 C 0.37498(14) 0.71788(18) 0.5368(2) 0.0265(4) Uani 1 1 d .
H28 H 0.3782 0.6832 0.4723 0.032 Uiso 1 1 calc R
C24 C 0.29203(14) 0.79460(19) 0.6191(2) 0.0263(4) Uani 1 1 d .
H24 H 0.2405 0.8136 0.6095 0.032 Uiso 1 1 calc R
O5 O 0.52223(11) 0.72160(17) 0.65263(19) 0.0411(5) Uani 1 1 d .
H5A H 0.5607 0.7391 0.7217 0.062 Uiso 1 1 calc R
O4 O 0.22170(11) 0.64906(14) 0.33137(16) 0.0314(4) Uani 1 1 d .
C25 C 0.36473(15) 0.8161(2) 0.7311(2) 0.0296(5) Uani 1 1 d .
H25 H 0.3611 0.8472 0.7973 0.036 Uiso 1 1 calc R
C27 C 0.44804(13) 0.7426(2) 0.6477(2) 0.0275(4) Uani 1 1 d .
H1 H 0.641(3) 0.924(4) 0.671(5) 0.083(15) Uiso 1 1 d .

loop_
_atom_site_aniso_label
_atom_site_aniso_U_11
_atom_site_aniso_U_22
_atom_site_aniso_U_33
_atom_site_aniso_U_23
_atom_site_aniso_U_13
_atom_site_aniso_U_12
Cl1 0.0315(3) 0.0483(4) 0.0725(5) -0.0025(4) 0.0286(3) 0.0047(3)
N1 0.0234(8) 0.0286(9) 0.0219(9) 0.0018(7) 0.0090(7) 0.0025(7)
O2 0.0328(9) 0.0349(9) 0.0245(8) 0.0058(7) 0.0125(7) 0.0035(7)
C12 0.0287(11) 0.0277(11) 0.0308(11) 0.0003(9) 0.0139(9) 0.0036(9)
C14 0.0264(10) 0.0299(11) 0.0273(10) 0.0005(9) 0.0122(9) -0.0004(9)
C6 0.0285(11) 0.0290(10) 0.0292(11) 0.0021(9) 0.0139(9) 0.0049(9)
C13 0.0270(11) 0.0292(11) 0.0242(10) 0.0051(8) 0.0120(9) 0.0049(8)
C10 0.0223(10) 0.0377(12) 0.0264(10) 0.0021(9) 0.0092(8) 0.0038(9)
C7 0.0300(11) 0.0300(11) 0.0256(11) 0.0021(9) 0.0117(9) 0.0040(9)
C11 0.0261(10) 0.0294(11) 0.0288(11) -0.0023(9) 0.0119(9) -0.0002(9)
C9 0.0237(10) 0.0345(11) 0.0249(10) 0.0007(9) 0.0096(8) 0.0022(9)
C16 0.0260(10) 0.0311(11) 0.0310(11) 0.0040(9) 0.0153(9) 0.0011(9)
O1 0.0351(10) 0.0546(12) 0.0289(9) -0.0062(8) 0.0124(8) 0.0042(9)
C15 0.0276(10) 0.0267(10) 0.0284(11) 0.0013(8) 0.0126(9) 0.0021(8)
C19 0.0292(11) 0.0314(12) 0.0523(15) 0.0015(12) 0.0225(11) 0.0028(10)
C1 0.0299(13) 0.0477(16) 0.0352(13) -0.0084(12) 0.0120(11) 0.0068(11)
F1 0.0364(9) 0.0695(14) 0.0981(17) -0.0117(13) 0.0385(11) -0.0063(10)
C21 0.0318(12) 0.0588(17) 0.0361(13) 0.0190(13) 0.0196(11) 0.0149(12)
C20 0.0282(12) 0.0572(18) 0.0426(15) 0.0197(13) 0.0149(11) 0.0114(12)
C8 0.0261(11) 0.0419(13) 0.0247(11) 0.0002(10) 0.0092(9) 0.0063(10)
C5 0.0399(14) 0.0344(12) 0.0345(12) 0.0066(10) 0.0212(11) 0.0079(10)
C4 0.0417(15) 0.0395(14) 0.0517(17) 0.0123(12) 0.0317(14) 0.0091(12)
C3 0.0300(13) 0.0401(14) 0.0638(19) 0.0005(14) 0.0244(14) 0.0013(11)
C17 0.0346(13) 0.0521(16) 0.0315(12) -0.0028(12) 0.0165(11) 0.0066(12)
C18 0.0384(14) 0.0562(18) 0.0467(16) -0.0085(14) 0.0262(13) 0.0056(13)
C2 0.0292(13) 0.0516(17) 0.0503(17) -0.0179(14) 0.0120(13) -0.0004(12)
O6 0.0204(8) 0.0491(11) 0.0253(8) -0.0064(8) 0.0020(6) -0.0052(7)
C23 0.0154(8) 0.0266(10) 0.0210(9) 0.0000(8) 0.0057(7) -0.0022(7)
O3 0.0175(7) 0.0477(11) 0.0366(9) -0.0052(9) 0.0023(7) 0.0032(7)
C22 0.0172(9) 0.0311(11) 0.0215(10) 0.0003(8) 0.0045(8) -0.0026(8)
C26 0.0188(9) 0.0330(11) 0.0209(9) -0.0002(8) 0.0043(8) -0.0026(8)
C28 0.0195(9) 0.0360(12) 0.0215(9) -0.0034(9) 0.0080(8) 0.0015(8)
C24 0.0190(9) 0.0334(11) 0.0241(10) -0.0003(8) 0.0086(8) 0.0009(8)
O5 0.0183(8) 0.0669(14) 0.0340(9) -0.0088(9) 0.0096(7) 0.0023(8)
O4 0.0278(8) 0.0345(9) 0.0222(7) -0.0049(7) 0.0046(6) -0.0036(7)
C25 0.0249(10) 0.0375(12) 0.0229(10) -0.0061(9) 0.0090(8) -0.0010(9)
C27 0.0161(9) 0.0370(12) 0.0249(10) 0.0005(9) 0.0066(8) 0.0010(8)

loop_
_atom_type_symbol
_atom_type_description
_atom_type_scat_dispersion_real
_atom_type_scat_dispersion_imag
_atom_type_scat_source
C C 0.0033 0.0016 'International Tables Vol C Tables 4.2.6.8 and 6.1.1.4'
H H 0.0000 0.0000 'International Tables Vol C Tables 4.2.6.8 and 6.1.1.4'
N N 0.0061 0.0033 'International Tables Vol C Tables 4.2.6.8 and 6.1.1.4'
O O 0.0106 0.0060 'International Tables Vol C Tables 4.2.6.8 and 6.1.1.4'
F F 0.0171 0.0103 'International Tables Vol C Tables 4.2.6.8 and 6.1.1.4'
Cl Cl 0.1484 0.1585 'International Tables Vol C Tables 4.2.6.8 and 6.1.1.4'

loop_
_geom_angle_atom_site_label_1
_geom_angle_atom_site_label_2
_geom_angle_atom_site_label_3
_geom_angle
C10 N1 C15 111.65(19)
C10 N1 C11 108.53(18)
C15 N1 C11 111.56(19)
C11 C12 C13 111.7(2)
C15 C14 C13 112.02(19)
C1 C6 C5 118.8(2)
C1 C6 C7 122.5(2)
C5 C6 C7 118.7(2)
O2 C13 C12 105.45(19)
O2 C13 C16 111.32(19)
C12 C13 C16 109.6(2)
O2 C13 C14 110.44(19)
C12 C13 C14 108.0(2)
C16 C13 C14 111.8(2)
N1 C10 C9 115.88(19)
O1 C7 C6 121.2(2)
O1 C7 C8 120.7(2)
C6 C7 C8 118.0(2)
N1 C11 C12 111.96(19)
C10 C9 C8 106.55(19)
C21 C16 C17 118.2(2)
C21 C16 C13 120.9(2)
C17 C16 C13 120.8(2)
N1 C15 C14 111.63(19)
C18 C19 C20 121.4(2)
C18 C19 Cl1 119.9(2)
C20 C19 Cl1 118.7(2)
C6 C1 C2 120.9(3)
C16 C21 C20 120.6(3)
C19 C20 C21 119.6(3)
C7 C8 C9 115.1(2)
C4 C5 C6 120.9(3)
C3 C4 C5 118.2(3)
F1 C3 C2 118.6(3)
F1 C3 C4 118.6(3)
C2 C3 C4 122.8(3)
C16 C17 C18 121.4(3)
C19 C18 C17 118.8(3)
C3 C2 C1 118.4(3)
C24 C23 C28 119.28(19)
C24 C23 C22 120.09(19)
C28 C23 C22 120.6(2)
O4 C22 O3 124.8(2)
O4 C22 C23 118.4(2)
O3 C22 C23 116.8(2)
O6 C26 C25 117.5(2)
O6 C26 C27 123.1(2)
C25 C26 C27 119.3(2)
C27 C28 C23 120.8(2)
C25 C24 C23 119.8(2)
C26 C25 C24 121.3(2)
O5 C27 C28 117.8(2)
O5 C27 C26 122.8(2)
C28 C27 C26 119.4(2)

loop_
_geom_bond_atom_site_label_1
_geom_bond_atom_site_label_2
_geom_bond_distance
Cl1 C19 1.753(3)
N1 C10 1.501(3)
N1 C15 1.504(3)
N1 C11 1.508(3)
O2 C13 1.427(3)
C12 C11 1.520(3)
C12 C13 1.525(3)
C14 C15 1.521(3)
C14 C13 1.540(3)
C6 C1 1.384(4)
C6 C5 1.400(4)
C6 C7 1.492(3)
C13 C16 1.530(3)
C10 C9 1.520(3)
C7 O1 1.219(3)
C7 C8 1.509(3)
C9 C8 1.528(3)
C16 C21 1.385(4)
C16 C17 1.385(4)
C19 C18 1.364(4)
C19 C20 1.371(4)
C1 C2 1.388(4)
F1 C3 1.355(3)
C21 C20 1.398(4)
C5 C4 1.385(4)
C4 C3 1.373(5)
C3 C2 1.372(5)
C17 C18 1.400(4)
O6 C26 1.365(3)
C23 C24 1.388(3)
C23 C28 1.406(3)
C23 C22 1.502(3)
O3 C22 1.269(3)
C22 O4 1.262(3)
C26 C25 1.387(3)
C26 C27 1.403(3)
C28 C27 1.393(3)
C24 C25 1.388(3)
O5 C27 1.363(3)
